data_7060396
loop_
_publ_author_name
'Ye, Rong'
'Sun, Jing'
'Han, Ying'
'Yan, Chao-Guo'

_publ_section_title
;
 Molecular diversity of TEMPO-mediated cycloaddition of ketohydrazones and
 3-phenacylideneoxindoles
;
_journal_issue 11
_journal_name_full 'New Journal of Chemistry'
_journal_page_first 5075
_journal_page_last 5080
_journal_paper_doi 10.1039/D0NJ06036D
_journal_volume 45
_journal_year 2021
_chemical_absolute_configuration ad
_chemical_formula_moiety 'C36 H33 N3 O2'
_chemical_formula_sum 'C36 H33 N3 O2'
_chemical_formula_weight 539.65
_space_group_crystal_system orthorhombic
_space_group_IT_number 19
_space_group_name_Hall 'P 2ac 2ab'
_space_group_name_H-M_alt 'P 21 21 21'
_atom_sites_solution_hydrogens geom
_audit_creation_method SHELXL-2014/7
_audit_update_record
;
2020-09-24 deposited with the CCDC.	2021-02-11 downloaded from the CCDC.
;
_cell_angle_alpha 90
_cell_angle_beta 90
_cell_angle_gamma 90
_cell_formula_units_Z 4
_cell_length_a 11.7931(6)
_cell_length_b 14.9063(7)
_cell_length_c 16.3539(9)
_cell_measurement_reflns_used 8468
_cell_measurement_temperature 296(2)
_cell_measurement_theta_max 23.58
_cell_measurement_theta_min 2.53
_cell_volume 2874.9(3)
_computing_cell_refinement 'Bruker SAINT'
_computing_data_collection 'Bruker APEX2'
_computing_data_reduction 'Bruker SAINT'
_computing_molecular_graphics 'Bruker SHELXTL'
_computing_publication_material 'Bruker SHELXTL'
_computing_structure_refinement 'SHELXL-2014/7 (Sheldrick, 2014)'
_computing_structure_solution 'SHELXS-97 (Sheldrick 2008)'
_diffrn_ambient_temperature 296(2)
_diffrn_measured_fraction_theta_full 0.996
_diffrn_measured_fraction_theta_max 0.996
_diffrn_measurement_device_type 'CCD area detector'
_diffrn_measurement_method 'phi and omega scans'
_diffrn_radiation_source 'fine-focus sealed tube'
_diffrn_radiation_type MoK\a
_diffrn_radiation_wavelength 0.71073
_diffrn_reflns_av_R_equivalents 0.0410
_diffrn_reflns_av_unetI/netI 0.0431
_diffrn_reflns_Laue_measured_fraction_full 0.996
_diffrn_reflns_Laue_measured_fraction_max 0.996
_diffrn_reflns_limit_h_max 14
_diffrn_reflns_limit_h_min -14
_diffrn_reflns_limit_k_max 16
_diffrn_reflns_limit_k_min -18
_diffrn_reflns_limit_l_max 20
_diffrn_reflns_limit_l_min -19
_diffrn_reflns_number 24228
_diffrn_reflns_point_group_measured_fraction_full 0.997
_diffrn_reflns_point_group_measured_fraction_max 0.996
_diffrn_reflns_theta_full 25.242
_diffrn_reflns_theta_max 25.995
_diffrn_reflns_theta_min 2.530
_exptl_absorpt_coefficient_mu 0.078
_exptl_absorpt_correction_T_max 0.7456
_exptl_absorpt_correction_T_min 0.6816
_exptl_absorpt_correction_type multi-scan
_exptl_absorpt_process_details sadabs
_exptl_crystal_colour orange
_exptl_crystal_density_diffrn 1.247
_exptl_crystal_description block
_exptl_crystal_F_000 1144
_exptl_crystal_size_max 0.240
_exptl_crystal_size_mid 0.220
_exptl_crystal_size_min 0.180
_refine_diff_density_max 0.492
_refine_diff_density_min -0.299
_refine_diff_density_rms 0.039
_refine_ls_abs_structure_details
; 
 Flack x determined using 1365 quotients [(I+)-(I-)]/[(I+)+(I-)] 
 (Parsons, Flack and Wagner, Acta Cryst. B69 (2013) 249-259). 
;
_refine_ls_abs_structure_Flack 0.3(5)
_refine_ls_extinction_method none
_refine_ls_goodness_of_fit_ref 1.016
_refine_ls_hydrogen_treatment constr
_refine_ls_matrix_type full
_refine_ls_number_parameters 427
_refine_ls_number_reflns 5632
_refine_ls_number_restraints 182
_refine_ls_restrained_S_all 1.032
_refine_ls_R_factor_all 0.0927
_refine_ls_R_factor_gt 0.0578
_refine_ls_shift/su_max 0.000
_refine_ls_shift/su_mean 0.000
_refine_ls_structure_factor_coef Fsqd
_refine_ls_weighting_details 'w=1/[\s^2^(Fo^2^)+(0.0651P)^2^+1.2269P] where P=(Fo^2^+2Fc^2^)/3'
_refine_ls_weighting_scheme calc
_refine_ls_wR_factor_gt 0.1307
_refine_ls_wR_factor_ref 0.1490
_reflns_Friedel_coverage 0.778
_reflns_Friedel_fraction_full 0.998
_reflns_Friedel_fraction_max 0.997
_reflns_number_gt 3979
_reflns_number_total 5632
_reflns_threshold_expression 'I > 2\s(I)'
_cod_data_source_file d0nj06036d2.cif
_cod_data_source_block 2aa
_cod_depositor_comments 'Adding full bibliography for 7060394--7060404.cif.'
_cod_database_code 7060396
_shelx_shelxl_version_number 2014/7
_shelx_space_group_comment
; 
The symmetry employed for this shelxl refinement is uniquely defined 
by the following loop, which should always be used as a source of 
symmetry information in preference to the above space-group names. 
They are only intended as comments. 
;
_shelx_estimated_absorpt_t_min 0.982
_shelx_estimated_absorpt_t_max 0.986

loop_
_space_group_symop_operation_xyz
'x, y, z'
'-x+1/2, -y, z+1/2'
'-x, y+1/2, -z+1/2'
'x+1/2, -y+1/2, -z'

loop_
_atom_site_label
_atom_site_type_symbol
_atom_site_fract_x
_atom_site_fract_y
_atom_site_fract_z
_atom_site_U_iso_or_equiv
_atom_site_adp_type
_atom_site_occupancy
_atom_site_site_symmetry_order
_atom_site_calc_flag
_atom_site_refinement_flags_posn
_atom_site_refinement_flags_adp
_atom_site_refinement_flags_occupancy
_atom_site_disorder_assembly
_atom_site_disorder_group
C1 C 0.3674(4) 0.3493(3) 0.8873(3) 0.0588(12) Uani 1 1 d . . . . .
H1 H 0.3309 0.3615 0.8381 0.071 Uiso 1 1 calc R U . . .
C2 C 0.3260(5) 0.3858(3) 0.9593(3) 0.0755(15) Uani 1 1 d . . . . .
H2 H 0.2616 0.4218 0.9582 0.091 Uiso 1 1 calc R U . . .
C3 C 0.3794(6) 0.3692(4) 1.0322(3) 0.0849(17) Uani 1 1 d . . . . .
H3 H 0.3514 0.3937 1.0805 0.102 Uiso 1 1 calc R U . . .
C4 C 0.4742(5) 0.3163(3) 1.0334(3) 0.0735(14) Uani 1 1 d . . . . .
H4 H 0.5114 0.3059 1.0826 0.088 Uiso 1 1 calc R U . . .
C5 C 0.5155(4) 0.2782(3) 0.9624(3) 0.0559(11) Uani 1 1 d . . . . .
H5 H 0.5790 0.2412 0.9643 0.067 Uiso 1 1 calc R U . . .
C6 C 0.4620(3) 0.2951(3) 0.8879(2) 0.0450(10) Uani 1 1 d . . . . .
C7 C 0.6841(3) 0.2343(3) 0.7548(3) 0.0452(10) Uani 1 1 d . . . . .
C8 C 0.8100(4) 0.2369(3) 0.7633(3) 0.0650(13) Uani 1 1 d . . . . .
H8A H 0.8298 0.2394 0.8208 0.078 Uiso 1 1 calc R U . . .
H8B H 0.8387 0.2909 0.7374 0.078 Uiso 1 1 calc R U . . .
C9 C 0.8652(4) 0.1560(4) 0.7248(3) 0.0718(14) Uani 1 1 d . . . . .
H9A H 0.9469 0.1634 0.7259 0.086 Uiso 1 1 calc R U . . .
H9B H 0.8465 0.1030 0.7565 0.086 Uiso 1 1 calc R U . . .
C10 C 0.8269(4) 0.1428(4) 0.6380(4) 0.0801(16) Uani 1 1 d . . . . .
H10A H 0.8624 0.0895 0.6156 0.096 Uiso 1 1 calc R U . . .
H10B H 0.8504 0.1938 0.6052 0.096 Uiso 1 1 calc R U . . .
C11 C 0.6991(4) 0.1331(4) 0.6337(3) 0.0677(13) Uani 1 1 d . . . . .
H11A H 0.6767 0.0788 0.6621 0.081 Uiso 1 1 calc R U . . .
H11B H 0.6763 0.1272 0.5769 0.081 Uiso 1 1 calc R U . . .
C12 C 0.6367(3) 0.2141(3) 0.6721(2) 0.0453(10) Uani 1 1 d . . . . .
H12 H 0.6482 0.2666 0.6370 0.054 Uiso 1 1 calc R U . . .
C13 C 0.0696(5) 0.3717(4) 0.7822(5) 0.0961(10) Uani 1 1 d . U . . .
H13 H 0.1164 0.3389 0.8168 0.115 Uiso 1 1 calc R U . . .
C14 C -0.0067(5) 0.4354(4) 0.8154(5) 0.0997(10) Uani 1 1 d . U . . .
H14 H -0.0098 0.4447 0.8716 0.120 Uiso 1 1 calc R U . . .
C15 C -0.0732(5) 0.4813(5) 0.7663(5) 0.1012(10) Uani 1 1 d . U . . .
H15 H -0.1231 0.5227 0.7889 0.121 Uiso 1 1 calc R U . . .
C16 C -0.0720(5) 0.4711(5) 0.6870(5) 0.1006(10) Uani 1 1 d . U . . .
H16 H -0.1202 0.5051 0.6543 0.121 Uiso 1 1 calc R U . . .
C17 C 0.0024(5) 0.4085(4) 0.6510(5) 0.0976(10) Uani 1 1 d . U . . .
H17 H 0.0028 0.4010 0.5945 0.117 Uiso 1 1 calc R U . . .
C18 C 0.0749(5) 0.3582(4) 0.6991(5) 0.0938(10) Uani 1 1 d . U . . .
C19 C 0.1533(4) 0.2900(4) 0.6637(3) 0.0674(14) Uani 1 1 d . . . . .
H19A H 0.1268 0.2308 0.6791 0.081 Uiso 1 1 calc R U . . .
H19B H 0.1498 0.2940 0.6045 0.081 Uiso 1 1 calc R U . . .
C20 C 0.3402(3) 0.3741(3) 0.6714(2) 0.0459(10) Uani 1 1 d . . . . .
C21 C 0.3110(4) 0.4543(3) 0.6342(3) 0.0598(12) Uani 1 1 d . . . . .
H21 H 0.2392 0.4634 0.6123 0.072 Uiso 1 1 calc R U . . .
C22 C 0.3930(4) 0.5204(3) 0.6312(3) 0.0628(13) Uani 1 1 d . . . . .
H22 H 0.3759 0.5749 0.6065 0.075 Uiso 1 1 calc R U . . .
C23 C 0.4992(4) 0.5077(3) 0.6637(3) 0.0552(12) Uani 1 1 d . . . . .
H23 H 0.5517 0.5542 0.6622 0.066 Uiso 1 1 calc R U . . .
C24 C 0.5292(4) 0.4259(3) 0.6989(2) 0.0463(10) Uani 1 1 d . . . . .
H24 H 0.6016 0.4167 0.7199 0.056 Uiso 1 1 calc R U . . .
C25 C 0.4487(3) 0.3593(2) 0.7019(2) 0.0389(9) Uani 1 1 d . . . . .
C26 C 0.4529(3) 0.2656(2) 0.7366(2) 0.0393(9) Uani 1 1 d . . . . .
C27 C 0.3263(3) 0.2382(3) 0.7369(2) 0.0447(10) Uani 1 1 d . . . . .
C28 C 0.5102(3) 0.1958(2) 0.6785(2) 0.0420(9) Uani 1 1 d . . . . .
H28 H 0.5007 0.1363 0.7031 0.050 Uiso 1 1 calc R U . . .
C29 C 0.4538(4) 0.1941(3) 0.5944(2) 0.0492(10) Uani 1 1 d . . . . .
C30 C 0.3772(3) 0.1189(2) 0.5732(2) 0.0499(9) Uani 1 1 d D U . . .
C31 C 0.377(3) 0.0372(12) 0.614(2) 0.050(3) Uani 0.28(3) 1 d D U P A 1
H31 H 0.4177 0.0339 0.6627 0.060 Uiso 0.28(3) 1 calc R U P A 1
C32 C 0.320(3) -0.040(2) 0.5892(17) 0.055(3) Uani 0.28(3) 1 d D U P A 1
H32 H 0.3243 -0.0935 0.6181 0.066 Uiso 0.28(3) 1 calc R U P A 1
C33 C 0.258(3) -0.0308(16) 0.5177(16) 0.058(3) Uani 0.28(3) 1 d D U P A 1
C34 C 0.199(3) -0.111(3) 0.478(2) 0.064(6) Uani 0.28(3) 1 d . U P A 1
H34A H 0.2096 -0.1635 0.5116 0.096 Uiso 0.28(3) 1 calc R U P A 1
H34B H 0.2322 -0.1222 0.4250 0.096 Uiso 0.28(3) 1 calc R U P A 1
H34C H 0.1200 -0.0992 0.4719 0.096 Uiso 0.28(3) 1 calc R U P A 1
C35 C 0.255(2) 0.0486(13) 0.4734(15) 0.059(3) Uani 0.28(3) 1 d D U P A 1
H35 H 0.2098 0.0531 0.4268 0.071 Uiso 0.28(3) 1 calc R U P A 1
C36 C 0.319(2) 0.1213(14) 0.4993(9) 0.056(3) Uani 0.28(3) 1 d D U P A 1
H36 H 0.3233 0.1724 0.4667 0.067 Uiso 0.28(3) 1 calc R U P A 1
C31' C 0.3933(10) 0.0337(4) 0.6056(8) 0.0510(18) Uani 0.72(3) 1 d D U P A 2
H31' H 0.4505 0.0233 0.6436 0.061 Uiso 0.72(3) 1 calc R U P A 2
C32' C 0.3228(10) -0.0355(10) 0.5804(7) 0.060(2) Uani 0.72(3) 1 d D U P A 2
H32' H 0.3359 -0.0929 0.6007 0.071 Uiso 0.72(3) 1 calc R U P A 2
C33' C 0.2338(10) -0.0227(6) 0.5263(8) 0.068(2) Uani 0.72(3) 1 d D U P A 2
C34' C 0.1627(14) -0.1013(11) 0.5008(9) 0.086(4) Uani 0.72(3) 1 d . U P A 2
H34D H 0.1699 -0.1484 0.5405 0.130 Uiso 0.72(3) 1 calc R U P A 2
H34E H 0.1878 -0.1225 0.4484 0.130 Uiso 0.72(3) 1 calc R U P A 2
H34F H 0.0847 -0.0831 0.4972 0.130 Uiso 0.72(3) 1 calc R U P A 2
C35' C 0.2144(10) 0.0642(6) 0.4991(7) 0.067(2) Uani 0.72(3) 1 d D U P A 2
H35' H 0.1532 0.0755 0.4648 0.081 Uiso 0.72(3) 1 calc R U P A 2
C36' C 0.2848(7) 0.1345(5) 0.5221(7) 0.059(2) Uani 0.72(3) 1 d D U P A 2
H36' H 0.2701 0.1922 0.5034 0.071 Uiso 0.72(3) 1 calc R U P A 2
N1 N 0.5081(3) 0.2553(2) 0.81610(19) 0.0415(7) Uani 1 1 d . . . . .
N2 N 0.6261(3) 0.2519(2) 0.8190(2) 0.0447(8) Uani 1 1 d . . . . .
N3 N 0.2708(3) 0.2992(2) 0.6891(2) 0.0521(9) Uani 1 1 d . . . . .
O1 O 0.2856(3) 0.1713(2) 0.7669(2) 0.0597(8) Uani 1 1 d . . . . .
O2 O 0.4737(3) 0.2537(2) 0.54567(19) 0.0705(10) Uani 1 1 d . . . . .

loop_
_atom_site_aniso_label
_atom_site_aniso_U_11
_atom_site_aniso_U_22
_atom_site_aniso_U_33
_atom_site_aniso_U_23
_atom_site_aniso_U_13
_atom_site_aniso_U_12
C1 0.072(3) 0.051(2) 0.054(3) 0.000(2) 0.011(2) 0.007(2)
C2 0.101(4) 0.061(3) 0.065(3) 0.000(3) 0.026(3) 0.022(3)
C3 0.137(5) 0.066(3) 0.052(3) -0.006(3) 0.026(3) 0.025(4)
C4 0.113(4) 0.065(3) 0.043(3) -0.001(2) 0.008(3) 0.003(3)
C5 0.079(3) 0.044(2) 0.044(2) 0.0003(19) 0.003(2) 0.000(2)
C6 0.055(2) 0.035(2) 0.045(2) -0.0011(18) 0.0090(19) -0.0059(19)
C7 0.046(2) 0.037(2) 0.052(3) 0.0004(19) 0.001(2) 0.0004(17)
C8 0.049(3) 0.067(3) 0.079(3) 0.003(3) 0.000(2) 0.002(2)
C9 0.055(3) 0.081(3) 0.080(4) 0.009(3) 0.006(3) 0.010(3)
C10 0.074(3) 0.083(4) 0.084(4) 0.012(3) 0.022(3) 0.031(3)
C11 0.074(3) 0.069(3) 0.059(3) -0.012(3) 0.006(3) 0.020(3)
C12 0.051(2) 0.042(2) 0.043(2) 0.0028(18) 0.0061(19) 0.0036(18)
C13 0.0581(15) 0.091(2) 0.139(3) 0.000(2) 0.0102(19) -0.0116(14)
C14 0.0629(16) 0.093(2) 0.143(3) -0.002(2) 0.0117(19) -0.0108(14)
C15 0.0647(16) 0.092(2) 0.147(3) -0.001(2) 0.012(2) -0.0080(14)
C16 0.0640(16) 0.092(2) 0.146(3) 0.004(2) 0.010(2) -0.0057(14)
C17 0.0601(16) 0.091(2) 0.142(3) 0.005(2) 0.0095(19) -0.0067(14)
C18 0.0554(15) 0.088(2) 0.138(3) 0.004(2) 0.0097(19) -0.0100(14)
C19 0.044(2) 0.075(3) 0.084(4) 0.004(3) -0.010(2) -0.006(2)
C20 0.046(2) 0.039(2) 0.052(2) 0.002(2) 0.0043(19) 0.0006(18)
C21 0.061(3) 0.049(3) 0.069(3) 0.010(2) 0.002(2) 0.010(2)
C22 0.080(4) 0.040(2) 0.068(3) 0.013(2) 0.017(3) 0.009(2)
C23 0.066(3) 0.036(2) 0.065(3) 0.000(2) 0.020(2) -0.010(2)
C24 0.047(2) 0.043(2) 0.049(2) -0.0065(19) 0.0058(19) -0.0078(18)
C25 0.049(2) 0.0310(19) 0.037(2) -0.0013(16) 0.0046(17) -0.0028(17)
C26 0.043(2) 0.036(2) 0.039(2) 0.0017(17) 0.0026(17) -0.0037(16)
C27 0.047(2) 0.039(2) 0.048(2) -0.001(2) 0.0013(19) -0.0081(19)
C28 0.055(2) 0.0298(17) 0.041(2) 0.0020(17) -0.0044(19) -0.0009(17)
C29 0.067(3) 0.041(2) 0.040(2) 0.0002(19) -0.002(2) 0.000(2)
C30 0.068(2) 0.0433(18) 0.0383(19) 0.0022(17) -0.0111(17) -0.0020(19)
C31 0.066(6) 0.043(5) 0.041(5) 0.001(4) -0.012(5) -0.003(5)
C32 0.071(7) 0.046(5) 0.049(6) -0.001(5) -0.016(6) -0.006(6)
C33 0.070(7) 0.052(5) 0.052(6) -0.003(5) -0.015(6) -0.008(5)
C34 0.074(13) 0.062(8) 0.056(11) -0.005(9) -0.016(9) -0.019(10)
C35 0.073(7) 0.055(6) 0.048(6) -0.001(5) -0.017(5) -0.003(5)
C36 0.075(6) 0.050(5) 0.043(5) 0.004(5) -0.015(5) -0.003(5)
C31' 0.067(4) 0.039(3) 0.047(4) -0.002(3) -0.010(3) 0.005(3)
C32' 0.083(4) 0.038(3) 0.058(4) 0.005(3) -0.016(3) -0.001(3)
C33' 0.085(5) 0.052(3) 0.066(4) 0.001(3) -0.021(4) -0.009(3)
C34' 0.112(9) 0.069(5) 0.078(8) -0.005(6) -0.021(6) -0.030(6)
C35' 0.083(4) 0.058(3) 0.060(4) 0.005(3) -0.027(4) -0.003(3)
C36' 0.079(4) 0.047(3) 0.050(4) 0.003(3) -0.017(3) 0.002(3)
N1 0.0415(19) 0.0434(17) 0.0395(16) -0.0023(15) -0.0013(14) -0.0018(14)
N2 0.047(2) 0.0390(17) 0.0480(19) -0.0017(16) -0.0039(16) -0.0021(15)
N3 0.0416(18) 0.0491(19) 0.066(2) 0.0095(19) -0.0065(17) -0.0073(16)
O1 0.0587(17) 0.0474(17) 0.073(2) 0.0114(16) 0.0032(16) -0.0139(15)
O2 0.108(3) 0.0538(18) 0.0500(17) 0.0139(16) -0.0143(18) -0.0166(18)

loop_
_atom_type_symbol
_atom_type_description
_atom_type_scat_dispersion_real
_atom_type_scat_dispersion_imag
_atom_type_scat_source
C C 0.0033 0.0016 'International Tables Vol C Tables 4.2.6.8 and 6.1.1.4'
H H 0.0000 0.0000 'International Tables Vol C Tables 4.2.6.8 and 6.1.1.4'
N N 0.0061 0.0033 'International Tables Vol C Tables 4.2.6.8 and 6.1.1.4'
O O 0.0106 0.0060 'International Tables Vol C Tables 4.2.6.8 and 6.1.1.4'

loop_
_geom_angle_atom_site_label_1
_geom_angle_atom_site_label_2
_geom_angle_atom_site_label_3
_geom_angle
_geom_angle_site_symmetry_1
_geom_angle_site_symmetry_3
_geom_angle_publ_flag
C6 C1 C2 120.6(5) . . ?
C6 C1 H1 119.7 . . ?
C2 C1 H1 119.7 . . ?
C3 C2 C1 120.5(5) . . ?
C3 C2 H2 119.8 . . ?
C1 C2 H2 119.8 . . ?
C4 C3 C2 119.4(5) . . ?
C4 C3 H3 120.3 . . ?
C2 C3 H3 120.3 . . ?
C3 C4 C5 120.9(5) . . ?
C3 C4 H4 119.5 . . ?
C5 C4 H4 119.5 . . ?
C4 C5 C6 120.0(4) . . ?
C4 C5 H5 120.0 . . ?
C6 C5 H5 120.0 . . ?
C1 C6 C5 118.6(4) . . ?
C1 C6 N1 123.2(4) . . ?
C5 C6 N1 118.2(4) . . ?
N2 C7 C8 116.8(4) . . ?
N2 C7 C12 125.7(4) . . ?
C8 C7 C12 117.5(4) . . ?
C7 C8 C9 111.7(4) . . ?
C7 C8 H8A 109.3 . . ?
C9 C8 H8A 109.3 . . ?
C7 C8 H8B 109.3 . . ?
C9 C8 H8B 109.3 . . ?
H8A C8 H8B 107.9 . . ?
C10 C9 C8 111.6(4) . . ?
C10 C9 H9A 109.3 . . ?
C8 C9 H9A 109.3 . . ?
C10 C9 H9B 109.3 . . ?
C8 C9 H9B 109.3 . . ?
H9A C9 H9B 108.0 . . ?
C9 C10 C11 110.8(4) . . ?
C9 C10 H10A 109.5 . . ?
C11 C10 H10A 109.5 . . ?
C9 C10 H10B 109.5 . . ?
C11 C10 H10B 109.5 . . ?
H10A C10 H10B 108.1 . . ?
C10 C11 C12 112.2(4) . . ?
C10 C11 H11A 109.2 . . ?
C12 C11 H11A 109.2 . . ?
C10 C11 H11B 109.2 . . ?
C12 C11 H11B 109.2 . . ?
H11A C11 H11B 107.9 . . ?
C7 C12 C28 109.9(3) . . ?
C7 C12 C11 110.3(3) . . ?
C28 C12 C11 110.7(4) . . ?
C7 C12 H12 108.6 . . ?
C28 C12 H12 108.6 . . ?
C11 C12 H12 108.6 . . ?
C18 C13 C14 120.4(7) . . ?
C18 C13 H13 119.8 . . ?
C14 C13 H13 119.8 . . ?
C15 C14 C13 119.6(8) . . ?
C15 C14 H14 120.2 . . ?
C13 C14 H14 120.2 . . ?
C16 C15 C14 122.6(8) . . ?
C16 C15 H15 118.7 . . ?
C14 C15 H15 118.7 . . ?
C15 C16 C17 119.9(8) . . ?
C15 C16 H16 120.0 . . ?
C17 C16 H16 120.0 . . ?
C18 C17 C16 120.4(8) . . ?
C18 C17 H17 119.8 . . ?
C16 C17 H17 119.8 . . ?
C13 C18 C17 117.0(6) . . ?
C13 C18 C19 120.8(6) . . ?
C17 C18 C19 122.2(7) . . ?
N3 C19 C18 114.6(4) . . ?
N3 C19 H19A 108.6 . . ?
C18 C19 H19A 108.6 . . ?
N3 C19 H19B 108.6 . . ?
C18 C19 H19B 108.6 . . ?
H19A C19 H19B 107.6 . . ?
C21 C20 C25 121.6(4) . . ?
C21 C20 N3 128.9(4) . . ?
C25 C20 N3 109.5(3) . . ?
C22 C21 C20 117.2(4) . . ?
C22 C21 H21 121.4 . . ?
C20 C21 H21 121.4 . . ?
C23 C22 C21 121.8(4) . . ?
C23 C22 H22 119.1 . . ?
C21 C22 H22 119.1 . . ?
C22 C23 C24 120.8(4) . . ?
C22 C23 H23 119.6 . . ?
C24 C23 H23 119.6 . . ?
C25 C24 C23 118.1(4) . . ?
C25 C24 H24 120.9 . . ?
C23 C24 H24 120.9 . . ?
C24 C25 C20 120.5(4) . . ?
C24 C25 C26 131.2(4) . . ?
C20 C25 C26 108.3(3) . . ?
N1 C26 C25 116.6(3) . . ?
N1 C26 C27 113.5(3) . . ?
C25 C26 C27 102.3(3) . . ?
N1 C26 C28 106.2(3) . . ?
C25 C26 C28 113.6(3) . . ?
C27 C26 C28 104.1(3) . . ?
O1 C27 N3 126.2(4) . . ?
O1 C27 C26 127.0(4) . . ?
N3 C27 C26 106.5(3) . . ?
C12 C28 C29 111.7(3) . . ?
C12 C28 C26 110.3(3) . . ?
C29 C28 C26 111.7(3) . . ?
C12 C28 H28 107.6 . . ?
C29 C28 H28 107.6 . . ?
C26 C28 H28 107.6 . . ?
O2 C29 C30 121.1(4) . . ?
O2 C29 C28 119.5(4) . . ?
C30 C29 C28 119.3(3) . . ?
C31 C30 C36 116.1(18) . . ?
C31' C30 C36' 119.2(7) . . ?
C31' C30 C29 121.3(7) . . ?
C31 C30 C29 123.5(16) . . ?
C36 C30 C29 119.0(8) . . ?
C36' C30 C29 119.5(4) . . ?
C32 C31 C30 126(3) . . ?
C32 C31 H31 117.1 . . ?
C30 C31 H31 117.1 . . ?
C33 C32 C31 115(4) . . ?
C33 C32 H32 122.6 . . ?
C31 C32 H32 122.6 . . ?
C32 C33 C35 123(3) . . ?
C32 C33 C34 121(2) . . ?
C35 C33 C34 116(2) . . ?
C33 C34 H34A 109.5 . . ?
C33 C34 H34B 109.5 . . ?
H34A C34 H34B 109.5 . . ?
C33 C34 H34C 109.5 . . ?
H34A C34 H34C 109.5 . . ?
H34B C34 H34C 109.5 . . ?
C33 C35 C36 119(2) . . ?
C33 C35 H35 120.3 . . ?
C36 C35 H35 120.3 . . ?
C35 C36 C30 121.0(14) . . ?
C35 C36 H36 119.5 . . ?
C30 C36 H36 119.5 . . ?
C32' C31' C30 119.0(12) . . ?
C32' C31' H31' 120.5 . . ?
C30 C31' H31' 120.5 . . ?
C33' C32' C31' 122.7(13) . . ?
C33' C32' H32' 118.7 . . ?
C31' C32' H32' 118.7 . . ?
C32' C33' C35' 117.3(11) . . ?
C32' C33' C34' 119.6(10) . . ?
C35' C33' C34' 123.1(10) . . ?
C33' C34' H34D 109.5 . . ?
C33' C34' H34E 109.5 . . ?
H34D C34' H34E 109.5 . . ?
C33' C34' H34F 109.5 . . ?
H34D C34' H34F 109.5 . . ?
H34E C34' H34F 109.5 . . ?
C33' C35' C36' 121.2(8) . . ?
C33' C35' H35' 119.4 . . ?
C36' C35' H35' 119.4 . . ?
C35' C36' C30 120.3(6) . . ?
C35' C36' H36' 119.8 . . ?
C30 C36' H36' 119.8 . . ?
N2 N1 C6 111.7(3) . . ?
N2 N1 C26 118.6(3) . . ?
C6 N1 C26 121.3(3) . . ?
C7 N2 N1 120.9(3) . . ?
C27 N3 C20 111.4(3) . . ?
C27 N3 C19 123.9(4) . . ?
C20 N3 C19 124.6(4) . . ?

loop_
_geom_bond_atom_site_label_1
_geom_bond_atom_site_label_2
_geom_bond_distance
_geom_bond_site_symmetry_2
_geom_bond_publ_flag
C1 C6 1.379(6) . ?
C1 C2 1.386(6) . ?
C1 H1 0.9300 . ?
C2 C3 1.371(8) . ?
C2 H2 0.9300 . ?
C3 C4 1.369(8) . ?
C3 H3 0.9300 . ?
C4 C5 1.381(6) . ?
C4 H4 0.9300 . ?
C5 C6 1.395(6) . ?
C5 H5 0.9300 . ?
C6 N1 1.423(5) . ?
C7 N2 1.279(5) . ?
C7 C8 1.491(6) . ?
C7 C12 1.494(6) . ?
C8 C9 1.508(7) . ?
C8 H8A 0.9700 . ?
C8 H8B 0.9700 . ?
C9 C10 1.503(7) . ?
C9 H9A 0.9700 . ?
C9 H9B 0.9700 . ?
C10 C11 1.516(7) . ?
C10 H10A 0.9700 . ?
C10 H10B 0.9700 . ?
C11 C12 1.547(6) . ?
C11 H11A 0.9700 . ?
C11 H11B 0.9700 . ?
C12 C28 1.520(6) . ?
C12 H12 0.9800 . ?
C13 C18 1.376(10) . ?
C13 C14 1.416(9) . ?
C13 H13 0.9300 . ?
C14 C15 1.314(9) . ?
C14 H14 0.9300 . ?
C15 C16 1.306(10) . ?
C15 H15 0.9300 . ?
C16 C17 1.410(9) . ?
C16 H16 0.9300 . ?
C17 C18 1.383(9) . ?
C17 H17 0.9300 . ?
C18 C19 1.491(8) . ?
C19 N3 1.453(6) . ?
C19 H19A 0.9700 . ?
C19 H19B 0.9700 . ?
C20 C21 1.385(6) . ?
C20 C25 1.390(6) . ?
C20 N3 1.414(5) . ?
C21 C22 1.381(7) . ?
C21 H21 0.9300 . ?
C22 C23 1.373(7) . ?
C22 H22 0.9300 . ?
C23 C24 1.393(6) . ?
C23 H23 0.9300 . ?
C24 C25 1.375(5) . ?
C24 H24 0.9300 . ?
C25 C26 1.508(5) . ?
C26 N1 1.462(5) . ?
C26 C27 1.548(6) . ?
C26 C28 1.563(5) . ?
C27 O1 1.211(5) . ?
C27 N3 1.367(5) . ?
C28 C29 1.528(6) . ?
C28 H28 0.9800 . ?
C29 O2 1.217(5) . ?
C29 C30 1.481(6) . ?
C30 C31' 1.389(3) . ?
C30 C31 1.390(3) . ?
C30 C36 1.390(3) . ?
C30 C36' 1.392(3) . ?
C31 C32 1.389(3) . ?
C31 H31 0.9300 . ?
C32 C33 1.389(3) . ?
C32 H32 0.9300 . ?
C33 C35 1.389(3) . ?
C33 C34 1.53(4) . ?
C34 H34A 0.9600 . ?
C34 H34B 0.9600 . ?
C34 H34C 0.9600 . ?
C35 C36 1.390(3) . ?
C35 H35 0.9300 . ?
C36 H36 0.9300 . ?
C31' C32' 1.387(3) . ?
C31' H31' 0.9300 . ?
C32' C33' 1.387(3) . ?
C32' H32' 0.9300 . ?
C33' C35' 1.388(3) . ?
C33' C34' 1.500(17) . ?
C34' H34D 0.9600 . ?
C34' H34E 0.9600 . ?
C34' H34F 0.9600 . ?
C35' C36' 1.389(3) . ?
C35' H35' 0.9300 . ?
C36' H36' 0.9300 . ?
N1 N2 1.394(4) . ?
